data_7105880
loop_
_publ_author_name
'Jiangtao Zhu'
'Haibo Xie,'
'Zixian Chen'
'Shan Li'
'Yongming Wu'

_publ_section_title
;
 Synthesis of 6-trifluoromethylindolo[1,2-c]quinazolines and related
 heterocycles using N-(2-iodophenyl)trifluoroacetimidoyl chlorides as
 starting material via C&#x0096;H bond functionalization
;
_journal_name_full Chem.Commun.
_journal_page_first 1512
_journal_paper_doi 10.1039/c0cc03197f
_journal_volume 47
_journal_year 2011
_chemical_formula_sum 'C17 H10 F4 N2'
_chemical_formula_weight 318.27
_chemical_name_systematic
;
?
;
_space_group_IT_number 2
_symmetry_cell_setting triclinic
_symmetry_space_group_name_Hall '-P 1'
_symmetry_space_group_name_H-M 'P -1'
_atom_sites_solution_hydrogens geom
_atom_sites_solution_primary direct
_atom_sites_solution_secondary difmap
_audit_creation_method SHELXL-97
_cell_angle_alpha 91.509(2)
_cell_angle_beta 91.580(2)
_cell_angle_gamma 112.259(2)
_cell_formula_units_Z 2
_cell_length_a 8.7404(12)
_cell_length_b 8.9622(12)
_cell_length_c 9.2170(12)
_cell_measurement_reflns_used 1741
_cell_measurement_temperature 293(2)
_cell_measurement_theta_max 56.290
_cell_measurement_theta_min 4.915
_cell_volume 667.41(16)
_computing_cell_refinement 'Bruker SMART'
_computing_data_collection 'Bruker SMART'
_computing_data_reduction 'Bruker SHELXTL'
_computing_molecular_graphics 'Bruker SHELXTL'
_computing_publication_material 'Bruker SHELXTL'
_computing_structure_refinement 'SHELXL-97 (Sheldrick, 1997)'
_computing_structure_solution 'SHELXS-97 (Sheldrick, 1990)'
_diffrn_ambient_temperature 293(2)
_diffrn_measured_fraction_theta_full 0.982
_diffrn_measured_fraction_theta_max 0.982
_diffrn_measurement_device_type 'CCD area detector'
_diffrn_measurement_method 'phi and omega scans'
_diffrn_radiation_monochromator graphite
_diffrn_radiation_source 'fine-focus sealed tube'
_diffrn_radiation_type MoK\a
_diffrn_radiation_wavelength 0.71073
_diffrn_reflns_av_R_equivalents 0.0160
_diffrn_reflns_av_sigmaI/netI 0.0235
_diffrn_reflns_limit_h_max 9
_diffrn_reflns_limit_h_min -10
_diffrn_reflns_limit_k_max 9
_diffrn_reflns_limit_k_min -11
_diffrn_reflns_limit_l_max 11
_diffrn_reflns_limit_l_min -11
_diffrn_reflns_number 3632
_diffrn_reflns_theta_full 26.00
_diffrn_reflns_theta_max 26.00
_diffrn_reflns_theta_min 2.21
_exptl_absorpt_coefficient_mu 0.134
_exptl_absorpt_correction_T_max 1.0000
_exptl_absorpt_correction_T_min 0.7576
_exptl_absorpt_correction_type empirical
_exptl_absorpt_process_details sadabs
_exptl_crystal_colour colorless
_exptl_crystal_density_diffrn 1.584
_exptl_crystal_density_method 'not measured'
_exptl_crystal_description prismatic
_exptl_crystal_F_000 324
_exptl_crystal_size_max 0.425
_exptl_crystal_size_mid 0.388
_exptl_crystal_size_min 0.327
_refine_diff_density_max 0.220
_refine_diff_density_min -0.249
_refine_diff_density_rms 0.057
_refine_ls_extinction_coef 0.011(4)
_refine_ls_extinction_expression Fc^*^=kFc[1+0.001xFc^2^\l^3^/sin(2\q)]^-1/4^
_refine_ls_extinction_method SHELXL
_refine_ls_goodness_of_fit_ref 1.059
_refine_ls_hydrogen_treatment constr
_refine_ls_matrix_type full
_refine_ls_number_parameters 210
_refine_ls_number_reflns 2570
_refine_ls_number_restraints 0
_refine_ls_restrained_S_all 1.059
_refine_ls_R_factor_all 0.0603
_refine_ls_R_factor_gt 0.0502
_refine_ls_shift/su_max 0.000
_refine_ls_shift/su_mean 0.000
_refine_ls_structure_factor_coef Fsqd
_refine_ls_weighting_details 'calc w=1/[\s^2^(Fo^2^)+(0.0842P)^2^+0.0337P] where P=(Fo^2^+2Fc^2^)/3'
_refine_ls_weighting_scheme calc
_refine_ls_wR_factor_gt 0.1339
_refine_ls_wR_factor_ref 0.1414
_reflns_number_gt 2016
_reflns_number_total 2570
_reflns_threshold_expression >2sigma(I)
_cod_data_source_file C0CC03197F.TXT
_cod_data_source_block cd201272
_cod_depositor_comments
;
The following automatic conversions were performed:

'_symmetry_cell_setting' value 'Triclinic' changed to 'triclinic'
according to the built-in table from CIF Core dictionary named
'cif_core.dic' version 2.4.1 from 2010-06-29.

Automatic conversion script
Id: cif_fix_values 1646 2011-03-28 12:23:43Z adriana 
;
_cod_original_cell_volume 667.41(15)
_cod_original_sg_symbol_H-M P-1
_cod_database_code 7105880

loop_
_symmetry_equiv_pos_as_xyz
'x, y, z'
'-x, -y, -z'

loop_
_atom_site_label
_atom_site_type_symbol
_atom_site_fract_x
_atom_site_fract_y
_atom_site_fract_z
_atom_site_U_iso_or_equiv
_atom_site_adp_type
_atom_site_occupancy
_atom_site_symmetry_multiplicity
_atom_site_calc_flag
_atom_site_refinement_flags
_atom_site_disorder_assembly
_atom_site_disorder_group
F1 F 0.26395(18) -0.00924(16) 0.40267(16) 0.0879(5) Uani 1 1 d . . .
F2 F 0.45628(16) 0.90893(13) 0.77950(14) 0.0718(4) Uani 1 1 d . . .
F3 F 0.29729(15) 0.77200(15) 0.94104(12) 0.0671(4) Uani 1 1 d . . .
F4 F 0.19751(17) 0.79261(18) 0.73338(15) 0.0855(5) Uani 1 1 d . . .
N1 N 0.48224(17) 0.59327(16) 0.79191(14) 0.0414(4) Uani 1 1 d . . .
N2 N 0.23767(19) 0.54018(18) 0.64967(16) 0.0487(4) Uani 1 1 d . . .
C1 C 0.6144(2) 0.6721(2) 0.89144(18) 0.0418(4) Uani 1 1 d . . .
C2 C 0.6503(2) 0.8034(2) 0.9888(2) 0.0536(5) Uani 1 1 d . . .
H2 H 0.5780 0.8569 0.9971 0.064 Uiso 1 1 calc R . .
C3 C 0.7937(2) 0.8520(2) 1.0718(2) 0.0601(5) Uani 1 1 d . . .
H3 H 0.8186 0.9399 1.1368 0.072 Uiso 1 1 calc R . .
C4 C 0.9030(2) 0.7743(3) 1.0619(2) 0.0619(6) Uani 1 1 d . . .
H4 H 1.0004 0.8110 1.1191 0.074 Uiso 1 1 calc R . .
C5 C 0.8687(2) 0.6443(2) 0.9688(2) 0.0558(5) Uani 1 1 d . . .
H5 H 0.9418 0.5914 0.9631 0.067 Uiso 1 1 calc R . .
C6 C 0.7231(2) 0.5907(2) 0.88183(19) 0.0440(4) Uani 1 1 d . . .
C7 C 0.6566(2) 0.4595(2) 0.77724(19) 0.0465(4) Uani 1 1 d . . .
C8 C 0.5102(2) 0.4609(2) 0.72539(17) 0.0421(4) Uani 1 1 d . . .
C9 C 0.3846(2) 0.3585(2) 0.62285(18) 0.0443(4) Uani 1 1 d . . .
C10 C 0.3877(3) 0.2171(2) 0.5577(2) 0.0553(5) Uani 1 1 d . . .
H10 H 0.4742 0.1838 0.5786 0.066 Uiso 1 1 calc R . .
C11 C 0.2612(3) 0.1293(2) 0.4628(2) 0.0595(6) Uani 1 1 d . . .
C12 C 0.1299(3) 0.1713(3) 0.4262(2) 0.0622(6) Uani 1 1 d . . .
H12 H 0.0472 0.1086 0.3596 0.075 Uiso 1 1 calc R . .
C13 C 0.1247(3) 0.3083(2) 0.4907(2) 0.0575(5) Uani 1 1 d . . .
H13 H 0.0369 0.3395 0.4686 0.069 Uiso 1 1 calc R . .
C14 C 0.2501(2) 0.4014(2) 0.58919(19) 0.0474(4) Uani 1 1 d . . .
C15 C 0.3482(2) 0.6259(2) 0.74337(18) 0.0431(4) Uani 1 1 d . . .
C16 C 0.3243(2) 0.7751(2) 0.7995(2) 0.0545(5) Uani 1 1 d . . .
C17 C 0.7416(3) 0.3489(3) 0.7341(2) 0.0629(6) Uani 1 1 d . . .
H17A H 0.6821 0.2434 0.7691 0.094 Uiso 1 1 calc R . .
H17B H 0.8525 0.3901 0.7754 0.094 Uiso 1 1 calc R . .
H17C H 0.7447 0.3424 0.6301 0.094 Uiso 1 1 calc R . .

loop_
_atom_site_aniso_label
_atom_site_aniso_U_11
_atom_site_aniso_U_22
_atom_site_aniso_U_33
_atom_site_aniso_U_23
_atom_site_aniso_U_13
_atom_site_aniso_U_12
F1 0.0963(10) 0.0591(8) 0.1016(10) -0.0302(7) 0.0070(8) 0.0240(7)
F2 0.0848(9) 0.0453(7) 0.0864(9) 0.0044(6) 0.0064(7) 0.0258(6)
F3 0.0670(8) 0.0806(8) 0.0607(7) -0.0142(6) 0.0058(6) 0.0368(6)
F4 0.0916(10) 0.0920(10) 0.0981(10) -0.0285(8) -0.0371(8) 0.0681(8)
N1 0.0437(8) 0.0406(8) 0.0427(8) 0.0005(6) 0.0022(6) 0.0193(6)
N2 0.0510(9) 0.0484(9) 0.0497(9) -0.0010(7) -0.0039(7) 0.0227(7)
C1 0.0410(9) 0.0419(9) 0.0421(9) 0.0055(7) 0.0028(7) 0.0152(7)
C2 0.0510(11) 0.0506(11) 0.0620(12) -0.0055(9) -0.0014(9) 0.0231(9)
C3 0.0590(12) 0.0527(11) 0.0650(13) -0.0096(9) -0.0102(10) 0.0188(10)
C4 0.0489(11) 0.0591(12) 0.0715(13) -0.0005(10) -0.0136(10) 0.0148(10)
C5 0.0504(11) 0.0548(12) 0.0668(13) 0.0089(10) -0.0014(9) 0.0250(9)
C6 0.0447(10) 0.0434(10) 0.0464(9) 0.0088(8) 0.0042(7) 0.0190(8)
C7 0.0520(10) 0.0445(10) 0.0489(10) 0.0072(8) 0.0058(8) 0.0244(8)
C8 0.0503(10) 0.0387(9) 0.0413(9) 0.0050(7) 0.0065(8) 0.0209(8)
C9 0.0531(10) 0.0404(9) 0.0390(9) 0.0047(7) 0.0071(8) 0.0167(8)
C10 0.0629(13) 0.0479(11) 0.0560(11) 0.0008(9) 0.0102(10) 0.0217(10)
C11 0.0714(14) 0.0426(10) 0.0570(12) -0.0077(9) 0.0131(10) 0.0132(10)
C12 0.0637(13) 0.0532(12) 0.0554(12) -0.0059(9) -0.0011(10) 0.0071(10)
C13 0.0564(12) 0.0547(12) 0.0562(12) -0.0011(9) -0.0037(9) 0.0158(9)
C14 0.0521(11) 0.0455(10) 0.0428(10) 0.0030(8) 0.0026(8) 0.0163(8)
C15 0.0444(10) 0.0459(10) 0.0425(9) 0.0035(8) 0.0025(8) 0.0209(8)
C16 0.0534(12) 0.0568(12) 0.0600(12) -0.0057(9) -0.0075(9) 0.0297(10)
C17 0.0712(14) 0.0628(13) 0.0688(13) -0.0014(10) -0.0001(11) 0.0419(11)

loop_
_atom_type_symbol
_atom_type_description
_atom_type_scat_dispersion_real
_atom_type_scat_dispersion_imag
_atom_type_scat_source
C C 0.0033 0.0016 'International Tables Vol C Tables 4.2.6.8 and 6.1.1.4'
H H 0.0000 0.0000 'International Tables Vol C Tables 4.2.6.8 and 6.1.1.4'
N N 0.0061 0.0033 'International Tables Vol C Tables 4.2.6.8 and 6.1.1.4'
F F 0.0171 0.0103 'International Tables Vol C Tables 4.2.6.8 and 6.1.1.4'

loop_
_geom_angle_atom_site_label_1
_geom_angle_atom_site_label_2
_geom_angle_atom_site_label_3
_geom_angle
_geom_angle_site_symmetry_1
_geom_angle_site_symmetry_3
_geom_angle_publ_flag
C15 N1 C1 133.43(14) . . ?
C15 N1 C8 118.57(14) . . ?
C1 N1 C8 107.80(14) . . ?
C15 N2 C14 118.85(16) . . ?
C2 C1 N1 133.24(16) . . ?
C2 C1 C6 120.10(17) . . ?
N1 C1 C6 106.66(15) . . ?
C3 C2 C1 118.64(17) . . ?
C3 C2 H2 120.7 . . ?
C1 C2 H2 120.7 . . ?
C2 C3 C4 121.83(19) . . ?
C2 C3 H3 119.1 . . ?
C4 C3 H3 119.1 . . ?
C5 C4 C3 120.30(19) . . ?
C5 C4 H4 119.9 . . ?
C3 C4 H4 119.9 . . ?
C4 C5 C6 119.62(19) . . ?
C4 C5 H5 120.2 . . ?
C6 C5 H5 120.2 . . ?
C5 C6 C1 119.50(17) . . ?
C5 C6 C7 131.37(17) . . ?
C1 C6 C7 109.13(16) . . ?
C8 C7 C6 106.93(15) . . ?
C8 C7 C17 128.75(18) . . ?
C6 C7 C17 124.29(17) . . ?
C7 C8 N1 109.44(15) . . ?
C7 C8 C9 133.49(16) . . ?
N1 C8 C9 117.07(15) . . ?
C10 C9 C14 118.23(17) . . ?
C10 C9 C8 123.79(18) . . ?
C14 C9 C8 117.97(16) . . ?
C11 C10 C9 118.59(19) . . ?
C11 C10 H10 120.7 . . ?
C9 C10 H10 120.7 . . ?
F1 C11 C10 118.0(2) . . ?
F1 C11 C12 117.99(19) . . ?
C10 C11 C12 123.99(19) . . ?
C13 C12 C11 117.87(19) . . ?
C13 C12 H12 121.1 . . ?
C11 C12 H12 121.1 . . ?
C12 C13 C14 120.3(2) . . ?
C12 C13 H13 119.9 . . ?
C14 C13 H13 119.9 . . ?
C13 C14 N2 117.22(17) . . ?
C13 C14 C9 121.01(17) . . ?
N2 C14 C9 121.75(16) . . ?
N2 C15 N1 125.41(16) . . ?
N2 C15 C16 114.36(15) . . ?
N1 C15 C16 120.22(15) . . ?
F4 C16 F3 106.82(16) . . ?
F4 C16 F2 106.92(17) . . ?
F3 C16 F2 106.70(15) . . ?
F4 C16 C15 111.66(15) . . ?
F3 C16 C15 112.50(16) . . ?
F2 C16 C15 111.89(15) . . ?
C7 C17 H17A 109.5 . . ?
C7 C17 H17B 109.5 . . ?
H17A C17 H17B 109.5 . . ?
C7 C17 H17C 109.5 . . ?
H17A C17 H17C 109.5 . . ?
H17B C17 H17C 109.5 . . ?

loop_
_geom_bond_atom_site_label_1
_geom_bond_atom_site_label_2
_geom_bond_distance
_geom_bond_site_symmetry_2
_geom_bond_publ_flag
F1 C11 1.355(2) . ?
F2 C16 1.334(2) . ?
F3 C16 1.331(2) . ?
F4 C16 1.313(2) . ?
N1 C15 1.377(2) . ?
N1 C1 1.402(2) . ?
N1 C8 1.426(2) . ?
N2 C15 1.275(2) . ?
N2 C14 1.393(2) . ?
C1 C2 1.392(2) . ?
C1 C6 1.403(2) . ?
C2 C3 1.364(3) . ?
C2 H2 0.9300 . ?
C3 C4 1.384(3) . ?
C3 H3 0.9300 . ?
C4 C5 1.361(3) . ?
C4 H4 0.9300 . ?
C5 C6 1.398(2) . ?
C5 H5 0.9300 . ?
C6 C7 1.429(3) . ?
C7 C8 1.358(2) . ?
C7 C17 1.498(3) . ?
C8 C9 1.441(2) . ?
C9 C10 1.397(3) . ?
C9 C14 1.398(3) . ?
C10 C11 1.363(3) . ?
C10 H10 0.9300 . ?
C11 C12 1.374(3) . ?
C12 C13 1.367(3) . ?
C12 H12 0.9300 . ?
C13 C14 1.391(3) . ?
C13 H13 0.9300 . ?
C15 C16 1.510(2) . ?
C17 H17A 0.9600 . ?
C17 H17B 0.9600 . ?
C17 H17C 0.9600 . ?

loop_
_geom_torsion_atom_site_label_1
_geom_torsion_atom_site_label_2
_geom_torsion_atom_site_label_3
_geom_torsion_atom_site_label_4
_geom_torsion
_geom_torsion_site_symmetry_1
_geom_torsion_site_symmetry_2
_geom_torsion_site_symmetry_3
_geom_torsion_site_symmetry_4
_geom_torsion_publ_flag
C15 N1 C1 C2 7.7(3) . . . . ?
C8 N1 C1 C2 -177.76(19) . . . . ?
C15 N1 C1 C6 -172.93(16) . . . . ?
C8 N1 C1 C6 1.63(18) . . . . ?
N1 C1 C2 C3 -179.55(18) . . . . ?
C6 C1 C2 C3 1.1(3) . . . . ?
C1 C2 C3 C4 -0.2(3) . . . . ?
C2 C3 C4 C5 -0.7(3) . . . . ?
C3 C4 C5 C6 0.7(3) . . . . ?
C4 C5 C6 C1 0.2(3) . . . . ?
C4 C5 C6 C7 -179.58(18) . . . . ?
C2 C1 C6 C5 -1.1(3) . . . . ?
N1 C1 C6 C5 179.39(15) . . . . ?
C2 C1 C6 C7 178.68(16) . . . . ?
N1 C1 C6 C7 -0.80(19) . . . . ?
C5 C6 C7 C8 179.40(18) . . . . ?
C1 C6 C7 C8 -0.38(19) . . . . ?
C5 C6 C7 C17 -2.5(3) . . . . ?
C1 C6 C7 C17 177.74(17) . . . . ?
C6 C7 C8 N1 1.41(19) . . . . ?
C17 C7 C8 N1 -176.60(17) . . . . ?
C6 C7 C8 C9 -177.85(18) . . . . ?
C17 C7 C8 C9 4.1(3) . . . . ?
C15 N1 C8 C7 173.57(14) . . . . ?
C1 N1 C8 C7 -1.94(18) . . . . ?
C15 N1 C8 C9 -7.0(2) . . . . ?
C1 N1 C8 C9 177.46(14) . . . . ?
C7 C8 C9 C10 4.5(3) . . . . ?
N1 C8 C9 C10 -174.69(15) . . . . ?
C7 C8 C9 C14 -176.91(17) . . . . ?
N1 C8 C9 C14 3.9(2) . . . . ?
C14 C9 C10 C11 1.0(3) . . . . ?
C8 C9 C10 C11 179.58(17) . . . . ?
C9 C10 C11 F1 -178.66(16) . . . . ?
C9 C10 C11 C12 0.3(3) . . . . ?
F1 C11 C12 C13 177.89(17) . . . . ?
C10 C11 C12 C13 -1.1(3) . . . . ?
C11 C12 C13 C14 0.5(3) . . . . ?
C12 C13 C14 N2 179.39(17) . . . . ?
C12 C13 C14 C9 0.9(3) . . . . ?
C15 N2 C14 C13 178.10(17) . . . . ?
C15 N2 C14 C9 -3.4(3) . . . . ?
C10 C9 C14 C13 -1.6(3) . . . . ?
C8 C9 C14 C13 179.74(16) . . . . ?
C10 C9 C14 N2 179.93(15) . . . . ?
C8 C9 C14 N2 1.3(3) . . . . ?
C14 N2 C15 N1 -0.1(3) . . . . ?
C14 N2 C15 C16 178.86(15) . . . . ?
C1 N1 C15 N2 179.50(17) . . . . ?
C8 N1 C15 N2 5.4(3) . . . . ?
C1 N1 C15 C16 0.6(3) . . . . ?
C8 N1 C15 C16 -173.47(14) . . . . ?
N2 C15 C16 F4 -3.8(2) . . . . ?
N1 C15 C16 F4 175.23(16) . . . . ?
N2 C15 C16 F3 116.34(17) . . . . ?
N1 C15 C16 F3 -64.7(2) . . . . ?
N2 C15 C16 F2 -123.55(18) . . . . ?
N1 C15 C16 F2 55.4(2) . . . . ?

loop_
_cod_related_entry_id
_cod_related_entry_database
_cod_related_entry_code
1 ChemSpider 30653240
